data_2238347
loop_
_publ_author_name
'Roviello, Giuseppina'
'Tuzi, Angela'
'Capacchione, Carmine'
'Milione, Stefano'
'Ferone, Claudio'

_publ_section_title
;
 {2-[2,2-Bis(4,4-dimethyl-4,5-dihydro-1,3-oxazol-2-yl-\k<i>N</i>)propyl]pyridine}dichloridoiron(II)
;
_journal_coeditor_code GG2121
_journal_issue 8
_journal_name_full 'Acta Crystallographica Section E'
_journal_page_first m433
_journal_page_last m434
_journal_paper_doi 10.1107/S1600536813018047
_journal_volume 69
_journal_year 2013
_chemical_formula_iupac '[Fe Cl2 (C18 H25 N3 O2)]'
_chemical_formula_moiety 'C18 H25 Cl2 Fe N3 O2'
_chemical_formula_sum 'C18 H25 Cl2 Fe N3 O2'
_chemical_formula_weight 442.16
_chemical_name_systematic
;
{2-[2,2-Bis(4,4-dimethyl-4,5-dihydro-1,3-oxazol-2-yl-\
\k<i>N</i>)propyl]pyridine}dichloridoiron(II)
;
_space_group_IT_number 14
_symmetry_cell_setting monoclinic
_symmetry_space_group_name_Hall '-P 2ybc'
_symmetry_space_group_name_H-M 'P 1 21/c 1'
_atom_sites_solution_hydrogens geom
_atom_sites_solution_primary direct
_atom_sites_solution_secondary difmap
_audit_creation_method SHELXL-97
_cell_angle_alpha 90
_cell_angle_beta 105.270(10)
_cell_angle_gamma 90
_cell_formula_units_Z 4
_cell_length_a 10.102(2)
_cell_length_b 13.925(3)
_cell_length_c 14.764(2)
_cell_measurement_reflns_used 186
_cell_measurement_temperature 173(2)
_cell_measurement_theta_max 21.817
_cell_measurement_theta_min 3.275
_cell_volume 2003.5(7)
_computing_cell_refinement 'DIRAX/LSQ (Duisenberg <i>et al.</i>, 2000)'
_computing_data_collection '<i>COLLECT</i> (Nonius, 1999)'
_computing_data_reduction
;
EvalCCD (Duisenberg <i>et al.</i>,  2003)
;
_computing_molecular_graphics
;
ORTEP-3 for Windows (Farrugia, 2012)
;
_computing_publication_material
;
WinGX (Farrugia, 2012)
;
_computing_structure_refinement 'SHELXL97 (Sheldrick, 2008)'
_computing_structure_solution 'SIR97 (Altomare <i>et al.</i>, 1999)'
_diffrn_ambient_temperature 173(2)
_diffrn_detector_area_resol_mean 9
_diffrn_measured_fraction_theta_full 0.994
_diffrn_measured_fraction_theta_max 0.994
_diffrn_measurement_device 'four-circle diffractometer'
_diffrn_measurement_device_type 'Bruker--Nonius KappaCCD'
_diffrn_measurement_method
;
CCD rotation images, thick slices
;
_diffrn_radiation_monochromator graphite
_diffrn_radiation_source 'fine-focus sealed tube'
_diffrn_radiation_type MoK\a
_diffrn_radiation_wavelength 0.71073
_diffrn_reflns_av_R_equivalents 0.0535
_diffrn_reflns_av_sigmaI/netI 0.0625
_diffrn_reflns_limit_h_max 13
_diffrn_reflns_limit_h_min -12
_diffrn_reflns_limit_k_max 17
_diffrn_reflns_limit_k_min -17
_diffrn_reflns_limit_l_max 19
_diffrn_reflns_limit_l_min -17
_diffrn_reflns_number 16483
_diffrn_reflns_theta_full 27.50
_diffrn_reflns_theta_max 27.50
_diffrn_reflns_theta_min 3.18
_exptl_absorpt_coefficient_mu 1.037
_exptl_absorpt_correction_T_max 0.9034
_exptl_absorpt_correction_T_min 0.8195
_exptl_absorpt_correction_type multi-scan
_exptl_absorpt_process_details
;
(SADABS; Bruker, 2001)
;
_exptl_crystal_colour yellow
_exptl_crystal_density_diffrn 1.466
_exptl_crystal_density_method 'not measured'
_exptl_crystal_description prism
_exptl_crystal_F_000 920
_exptl_crystal_size_max 0.20
_exptl_crystal_size_mid 0.10
_exptl_crystal_size_min 0.10
_refine_diff_density_max 0.344
_refine_diff_density_min -0.302
_refine_ls_extinction_method none
_refine_ls_goodness_of_fit_ref 1.010
_refine_ls_hydrogen_treatment constr
_refine_ls_matrix_type full
_refine_ls_number_parameters 240
_refine_ls_number_reflns 4578
_refine_ls_number_restraints 0
_refine_ls_restrained_S_all 1.010
_refine_ls_R_factor_all 0.0850
_refine_ls_R_factor_gt 0.0406
_refine_ls_shift/su_max 0.001
_refine_ls_shift/su_mean 0.000
_refine_ls_structure_factor_coef Fsqd
_refine_ls_weighting_details 'w=1/[\s^2^(Fo^2^)+(0.0268P)^2^+1.0658P] where P=(Fo^2^+2Fc^2^)/3'
_refine_ls_weighting_scheme calc
_refine_ls_wR_factor_gt 0.0709
_refine_ls_wR_factor_ref 0.0826
_reflns_number_gt 3033
_reflns_number_total 4578
_reflns_threshold_expression I>2\s(I)
_cod_data_source_file gg2121.cif
_cod_data_source_block I
_cod_original_cell_volume 2003.5(6)
_cod_original_sg_symbol_H-M 'P 21/c'
_cod_database_code 2238347
_cod_database_fobs_code 2238347

loop_
_symmetry_equiv_pos_as_xyz
'x, y, z'
'-x, y+1/2, -z+1/2'
'-x, -y, -z'
'x, -y-1/2, z-1/2'

loop_
_atom_site_type_symbol
_atom_site_label
_atom_site_fract_x
_atom_site_fract_y
_atom_site_fract_z
_atom_site_U_iso_or_equiv
_atom_site_adp_type
_atom_site_calc_flag
_atom_site_refinement_flags
_atom_site_occupancy
_atom_site_symmetry_multiplicity
Fe Fe1 0.89069(4) 0.34069(2) 0.30170(2) 0.01876(10) Uani d . 1 1
Cl Cl1 0.87074(7) 0.33484(5) 0.14547(4) 0.03170(17) Uani d . 1 1
Cl Cl2 1.10937(7) 0.33479(5) 0.39080(5) 0.03539(17) Uani d . 1 1
O O1 0.58286(18) 0.18564(11) 0.38732(12) 0.0238(4) Uani d . 1 1
O O2 0.59661(18) 0.52345(11) 0.36945(12) 0.0245(4) Uani d . 1 1
N N1 0.7675(2) 0.24265(13) 0.34819(13) 0.0172(4) Uani d . 1 1
N N3 0.7766(2) 0.45103(13) 0.33782(13) 0.0177(4) Uani d . 1 1
N N2 0.5051(2) 0.35734(15) 0.19970(14) 0.0257(5) Uani d . 1 1
C C1 0.7779(3) 0.13552(16) 0.34031(16) 0.0193(5) Uani d . 1 1
C C2 0.6654(3) 0.10073(17) 0.38508(19) 0.0267(6) Uani d . 1 1
H H2A 0.6096 0.0494 0.3468 0.027 Uiso calc R 1 1
H H2B 0.7059 0.0759 0.4493 0.027 Uiso calc R 1 1
C C3 0.6578(3) 0.26111(16) 0.37190(16) 0.0177(5) Uani d . 1 1
C C4 0.6652(3) 0.44283(16) 0.36183(15) 0.0169(5) Uani d . 1 1
C C5 0.6871(3) 0.60246(17) 0.36051(19) 0.0268(6) Uani d . 1 1
H H5A 0.7304 0.6313 0.4225 0.027 Uiso calc R 1 1
H H5B 0.6359 0.6529 0.3183 0.027 Uiso calc R 1 1
C C6 0.7948(3) 0.55571(17) 0.31880(18) 0.0244(6) Uani d . 1 1
C C7 0.7456(3) 0.11024(19) 0.23679(17) 0.0309(6) Uani d . 1 1
H H7A 0.6525 0.1318 0.2052 0.031 Uiso calc R 1 1
H H7B 0.7518 0.0405 0.2298 0.031 Uiso calc R 1 1
H H7C 0.8116 0.1421 0.2086 0.031 Uiso calc R 1 1
C C8 0.9184(3) 0.10127(19) 0.3938(2) 0.0331(7) Uani d . 1 1
H H8B 0.9881 0.1317 0.3680 0.033 Uiso calc R 1 1
H H8A 0.9237 0.0314 0.3878 0.033 Uiso calc R 1 1
H H8C 0.9348 0.1185 0.4602 0.033 Uiso calc R 1 1
C C9 0.7624(3) 0.57103(19) 0.21363(19) 0.0373(7) Uani d . 1 1
H H9B 0.8259 0.5331 0.1880 0.037 Uiso calc R 1 1
H H9C 0.7726 0.6392 0.2005 0.037 Uiso calc R 1 1
H H9A 0.6680 0.5507 0.1844 0.037 Uiso calc R 1 1
C C10 0.9397(3) 0.5868(2) 0.3683(2) 0.0381(7) Uani d . 1 1
H H10C 0.9567 0.5757 0.4359 0.038 Uiso calc R 1 1
H H10B 0.9506 0.6553 0.3568 0.038 Uiso calc R 1 1
H H10A 1.0053 0.5496 0.3441 0.038 Uiso calc R 1 1
C C11 0.6263(3) 0.36275(18) 0.49971(16) 0.0267(6) Uani d . 1 1
H H11A 0.5805 0.3094 0.5225 0.027 Uiso calc R 1 1
H H11B 0.5905 0.4238 0.5163 0.027 Uiso calc R 1 1
H H11C 0.7253 0.3594 0.5287 0.027 Uiso calc R 1 1
C C12 0.4431(3) 0.35778(17) 0.34699(16) 0.0213(5) Uani d . 1 1
H H12B 0.4009 0.3028 0.3715 0.021 Uiso calc R 1 1
H H12A 0.4052 0.4174 0.3667 0.021 Uiso calc R 1 1
C C13 0.5987(2) 0.35583(16) 0.39150(15) 0.0177(5) Uani d . 1 1
C C14 0.4740(3) 0.35449(17) 0.10478(16) 0.0253(6) Uani d . 1 1
H H14 0.5460 0.3588 0.0745 0.025 Uiso calc R 1 1
C C15 0.3403(3) 0.34549(18) 0.05079(18) 0.0332(7) Uani d . 1 1
H H15 0.3206 0.3424 -0.0157 0.033 Uiso calc R 1 1
C C16 0.2350(3) 0.34100(19) 0.09531(19) 0.0355(7) Uani d . 1 1
H H16 0.1424 0.3349 0.0593 0.035 Uiso calc R 1 1
C C17 0.2649(3) 0.34528(18) 0.18914(18) 0.0263(6) Uani d . 1 1
H H17 0.1937 0.3430 0.2202 0.026 Uiso calc R 1 1
C C18 0.4028(3) 0.35314(16) 0.24126(16) 0.0225(5) Uani d . 1 1

loop_
_atom_site_aniso_label
_atom_site_aniso_U_11
_atom_site_aniso_U_22
_atom_site_aniso_U_33
_atom_site_aniso_U_12
_atom_site_aniso_U_13
_atom_site_aniso_U_23
Fe1 0.0160(2) 0.02093(18) 0.02094(18) 0.00010(16) 0.00769(14) 0.00049(15)
Cl1 0.0378(4) 0.0372(4) 0.0234(3) 0.0015(3) 0.0140(3) 0.0002(3)
Cl2 0.0185(4) 0.0517(4) 0.0342(3) 0.0017(3) 0.0038(3) 0.0017(3)
O1 0.0232(11) 0.0157(9) 0.0363(10) -0.0017(7) 0.0145(8) 0.0011(7)
O2 0.0225(11) 0.0166(9) 0.0380(10) 0.0018(7) 0.0141(8) 0.0010(8)
N1 0.0174(12) 0.0160(10) 0.0184(10) 0.0008(8) 0.0048(9) -0.0005(8)
N3 0.0167(12) 0.0157(10) 0.0215(10) -0.0015(8) 0.0063(9) 0.0002(8)
N2 0.0259(13) 0.0276(12) 0.0242(11) 0.0005(10) 0.0076(9) -0.0008(9)
C1 0.0208(15) 0.0156(12) 0.0207(12) 0.0002(10) 0.0045(10) -0.0012(10)
C2 0.0315(17) 0.0166(13) 0.0353(15) -0.0001(11) 0.0148(12) 0.0009(11)
C3 0.0171(14) 0.0187(12) 0.0166(12) -0.0017(10) 0.0033(10) 0.0024(10)
C4 0.0181(14) 0.0161(12) 0.0158(11) 0.0008(10) 0.0033(10) -0.0013(10)
C5 0.0275(17) 0.0151(13) 0.0398(15) -0.0049(11) 0.0123(13) -0.0007(11)
C6 0.0264(16) 0.0152(13) 0.0338(14) -0.0021(11) 0.0118(12) 0.0006(11)
C7 0.0393(19) 0.0257(14) 0.0288(14) -0.0030(13) 0.0112(13) -0.0042(12)
C8 0.0264(17) 0.0239(14) 0.0455(17) 0.0023(12) 0.0033(13) -0.0018(13)
C9 0.054(2) 0.0259(15) 0.0365(16) 0.0012(14) 0.0201(15) 0.0082(13)
C10 0.0278(18) 0.0258(15) 0.062(2) -0.0077(13) 0.0142(15) -0.0048(14)
C11 0.0331(17) 0.0281(15) 0.0203(12) 0.0014(12) 0.0098(11) 0.0004(11)
C12 0.0181(14) 0.0210(13) 0.0257(13) -0.0014(10) 0.0076(10) 0.0008(11)
C13 0.0174(13) 0.0191(12) 0.0186(11) 0.0002(10) 0.0083(10) -0.0001(10)
C14 0.0310(16) 0.0229(13) 0.0224(13) 0.0020(11) 0.0078(11) -0.0033(11)
C15 0.052(2) 0.0222(13) 0.0200(13) 0.0049(14) -0.0001(12) -0.0018(12)
C16 0.0263(16) 0.0253(14) 0.0426(16) 0.0021(13) -0.0124(13) -0.0020(13)
C17 0.0216(15) 0.0190(13) 0.0386(15) 0.0014(11) 0.0082(12) -0.0056(12)
C18 0.0235(15) 0.0163(12) 0.0268(13) 0.0020(11) 0.0052(11) -0.0004(10)

loop_
_atom_type_symbol
_atom_type_description
_atom_type_scat_dispersion_real
_atom_type_scat_dispersion_imag
_atom_type_scat_source
C C 0.0033 0.0016 'International Tables Vol C Tables 4.2.6.8 and 6.1.1.4'
H H 0.0000 0.0000 'International Tables Vol C Tables 4.2.6.8 and 6.1.1.4'
O O 0.0106 0.0060 'International Tables Vol C Tables 4.2.6.8 and 6.1.1.4'
N N 0.0061 0.0033 'International Tables Vol C Tables 4.2.6.8 and 6.1.1.4'
Cl Cl 0.1484 0.1585 'International Tables Vol C Tables 4.2.6.8 and 6.1.1.4'
Fe Fe 0.3463 0.8444 'International Tables Vol C Tables 4.2.6.8 and 6.1.1.4'

loop_
_geom_angle_atom_site_label_1
_geom_angle_atom_site_label_2
_geom_angle_atom_site_label_3
_geom_angle
N3 Fe1 N1 88.85(7)
N3 Fe1 Cl2 113.73(6)
N1 Fe1 Cl2 111.27(6)
N3 Fe1 Cl1 112.50(6)
N1 Fe1 Cl1 114.32(6)
Cl2 Fe1 Cl1 113.81(3)
C3 O1 C2 106.19(18)
C4 O2 C5 105.92(18)
C3 N1 C1 107.81(19)
C3 N1 Fe1 126.70(16)
C1 N1 Fe1 124.42(15)
C4 N3 C6 107.4(2)
C4 N3 Fe1 126.74(16)
C6 N3 Fe1 124.51(15)
C18 N2 C14 118.6(2)
N1 C1 C8 110.4(2)
N1 C1 C7 107.91(19)
C8 C1 C7 112.1(2)
N1 C1 C2 101.83(18)
C8 C1 C2 112.1(2)
C7 C1 C2 111.9(2)
O1 C2 C1 104.33(18)
O1 C2 H2A 110.9
C1 C2 H2A 110.9
O1 C2 H2B 110.9
C1 C2 H2B 110.9
H2A C2 H2B 108.9
N1 C3 O1 117.2(2)
N1 C3 C13 130.4(2)
O1 C3 C13 112.4(2)
N3 C4 O2 117.6(2)
N3 C4 C13 130.5(2)
O2 C4 C13 111.7(2)
O2 C5 C6 104.15(18)
O2 C5 H5A 110.9
C6 C5 H5A 110.9
O2 C5 H5B 110.9
C6 C5 H5B 110.9
H5A C5 H5B 108.9
N3 C6 C9 108.9(2)
N3 C6 C10 109.7(2)
C9 C6 C10 111.9(2)
N3 C6 C5 101.67(19)
C9 C6 C5 111.6(2)
C10 C6 C5 112.5(2)
C1 C7 H7A 109.5
C1 C7 H7B 109.5
H7A C7 H7B 109.5
C1 C7 H7C 109.5
H7A C7 H7C 109.5
H7B C7 H7C 109.5
C1 C8 H8B 109.5
C1 C8 H8A 109.5
H8B C8 H8A 109.5
C1 C8 H8C 109.5
H8B C8 H8C 109.5
H8A C8 H8C 109.5
C6 C9 H9B 109.5
C6 C9 H9C 109.5
H9B C9 H9C 109.5
C6 C9 H9A 109.5
H9B C9 H9A 109.5
H9C C9 H9A 109.5
C6 C10 H10C 109.5
C6 C10 H10B 109.5
H10C C10 H10B 109.5
C6 C10 H10A 109.5
H10C C10 H10A 109.5
H10B C10 H10A 109.5
C13 C11 H11A 109.5
C13 C11 H11B 109.5
H11A C11 H11B 109.5
C13 C11 H11C 109.5
H11A C11 H11C 109.5
H11B C11 H11C 109.5
C18 C12 C13 114.2(2)
C18 C12 H12B 108.7
C13 C12 H12B 108.7
C18 C12 H12A 108.7
C13 C12 H12A 108.7
H12B C12 H12A 107.6
C4 C13 C3 114.71(19)
C4 C13 C12 110.27(19)
C3 C13 C12 110.26(19)
C4 C13 C11 106.07(19)
C3 C13 C11 106.22(19)
C12 C13 C11 109.02(19)
N2 C14 C15 121.7(2)
N2 C14 H14 119.2
C15 C14 H14 119.2
C14 C15 C16 119.0(2)
C14 C15 H15 120.5
C16 C15 H15 120.5
C17 C16 C15 119.7(3)
C17 C16 H16 120.2
C15 C16 H16 120.2
C16 C17 C18 119.3(3)
C16 C17 H17 120.3
C18 C17 H17 120.3
N2 C18 C17 121.8(2)
N2 C18 C12 116.3(2)
C17 C18 C12 121.9(2)

loop_
_geom_bond_atom_site_label_1
_geom_bond_atom_site_label_2
_geom_bond_distance
Fe1 N1 2.0821(19)
Fe1 N3 2.073(2)
Fe1 Cl1 2.2633(7)
Fe1 Cl2 2.2552(9)
O1 C3 1.349(3)
O1 C2 1.453(3)
O2 C4 1.340(3)
O2 C5 1.458(3)
N1 C3 1.272(3)
N1 C1 1.502(3)
N3 C4 1.271(3)
N3 C6 1.505(3)
N2 C18 1.335(3)
N2 C14 1.354(3)
C1 C8 1.508(4)
C1 C7 1.518(3)
C1 C2 1.536(3)
C2 H2A 0.9900
C2 H2B 0.9900
C3 C13 1.507(3)
C4 C13 1.506(3)
C5 C6 1.530(3)
C5 H5A 0.9900
C5 H5B 0.9900
C6 C9 1.515(4)
C6 C10 1.517(4)
C7 H7A 0.9800
C7 H7B 0.9800
C7 H7C 0.9800
C8 H8B 0.9800
C8 H8A 0.9800
C8 H8C 0.9800
C9 H9B 0.9800
C9 H9C 0.9800
C9 H9A 0.9800
C10 H10C 0.9800
C10 H10B 0.9800
C10 H10A 0.9800
C11 C13 1.551(3)
C11 H11A 0.9800
C11 H11B 0.9800
C11 H11C 0.9800
C12 C18 1.507(3)
C12 C13 1.535(3)
C12 H12B 0.9900
C12 H12A 0.9900
C14 C15 1.381(4)
C14 H14 0.9500
C15 C16 1.392(4)
C15 H15 0.9500
C16 C17 1.339(4)
C16 H16 0.9500
C17 C18 1.408(4)
C17 H17 0.9500

loop_
_geom_torsion_atom_site_label_1
_geom_torsion_atom_site_label_2
_geom_torsion_atom_site_label_3
_geom_torsion_atom_site_label_4
_geom_torsion
N3 Fe1 N1 C3 9.1(2)
Cl2 Fe1 N1 C3 124.2(2)
Cl1 Fe1 N1 C3 -105.2(2)
N3 Fe1 N1 C1 175.79(18)
Cl2 Fe1 N1 C1 -69.11(18)
Cl1 Fe1 N1 C1 61.53(18)
N1 Fe1 N3 C4 -9.9(2)
Cl2 Fe1 N3 C4 -122.71(19)
Cl1 Fe1 N3 C4 106.0(2)
N1 Fe1 N3 C6 -175.18(19)
Cl2 Fe1 N3 C6 72.03(19)
Cl1 Fe1 N3 C6 -59.23(19)
C3 N1 C1 C8 -130.6(2)
Fe1 N1 C1 C8 60.6(2)
C3 N1 C1 C7 106.6(2)
Fe1 N1 C1 C7 -62.3(2)
C3 N1 C1 C2 -11.4(3)
Fe1 N1 C1 C2 179.80(15)
C3 O1 C2 C1 -14.9(2)
N1 C1 C2 O1 15.6(2)
C8 C1 C2 O1 133.6(2)
C7 C1 C2 O1 -99.4(2)
C1 N1 C3 O1 2.4(3)
Fe1 N1 C3 O1 170.87(14)
C1 N1 C3 C13 178.6(2)
Fe1 N1 C3 C13 -12.9(4)
C2 O1 C3 N1 8.5(3)
C2 O1 C3 C13 -168.4(2)
C6 N3 C4 O2 -3.3(3)
Fe1 N3 C4 O2 -170.57(15)
C6 N3 C4 C13 -177.9(2)
Fe1 N3 C4 C13 14.8(4)
C5 O2 C4 N3 -8.6(3)
C5 O2 C4 C13 166.98(19)
C4 O2 C5 C6 16.0(2)
C4 N3 C6 C9 -105.0(2)
Fe1 N3 C6 C9 62.7(3)
C4 N3 C6 C10 132.2(2)
Fe1 N3 C6 C10 -60.1(3)
C4 N3 C6 C5 12.9(3)
Fe1 N3 C6 C5 -179.43(15)
O2 C5 C6 N3 -17.1(3)
O2 C5 C6 C9 98.8(2)
O2 C5 C6 C10 -134.4(2)
N3 C4 C13 C3 -13.5(4)
O2 C4 C13 C3 171.6(2)
N3 C4 C13 C12 -138.7(3)
O2 C4 C13 C12 46.5(2)
N3 C4 C13 C11 103.4(3)
O2 C4 C13 C11 -71.4(2)
N1 C3 C13 C4 12.4(4)
O1 C3 C13 C4 -171.2(2)
N1 C3 C13 C12 137.6(3)
O1 C3 C13 C12 -46.0(2)
N1 C3 C13 C11 -104.4(3)
O1 C3 C13 C11 72.0(2)
C18 C12 C13 C4 63.0(2)
C18 C12 C13 C3 -64.7(2)
C18 C12 C13 C11 179.02(19)
C18 N2 C14 C15 -1.3(4)
N2 C14 C15 C16 1.2(4)
C14 C15 C16 C17 -0.1(4)
C15 C16 C17 C18 -0.7(4)
C14 N2 C18 C17 0.4(4)
C14 N2 C18 C12 -179.3(2)
C16 C17 C18 N2 0.6(4)
C16 C17 C18 C12 -179.7(2)
C13 C12 C18 N2 -6.2(3)
C13 C12 C18 C17 174.1(2)
